data_2221424
loop_
_publ_author_name
'Wang, Cheng-Yun'

_publ_section_title
;
 4-(2,3,4-Trimethoxy-6-methylbenzylideneamino)phenol
;
_journal_coeditor_code LH2773
_journal_issue 4
_journal_name_full 'Acta Crystallographica Section E'
_journal_page_first o741
_journal_paper_doi 10.1107/S1600536809008046
_journal_volume 65
_journal_year 2009
_chemical_formula_iupac 'C17 H19 N O4'
_chemical_formula_moiety 'C17 H19 N O4'
_chemical_formula_sum 'C17 H19 N O4'
_chemical_formula_weight 301.33
_chemical_name_systematic
;
4-(2,3,4-Trimethoxy-6-methylbenzylideneamino)phenol
;
_space_group_IT_number 61
_symmetry_cell_setting orthorhombic
_symmetry_space_group_name_Hall '-P 2ac 2ab'
_symmetry_space_group_name_H-M 'P b c a'
_atom_sites_solution_hydrogens geom
_atom_sites_solution_primary direct
_atom_sites_solution_secondary difmap
_audit_creation_method SHELXL-97
_cell_angle_alpha 90.00
_cell_angle_beta 90.00
_cell_angle_gamma 90.00
_cell_formula_units_Z 16
_cell_length_a 20.045(2)
_cell_length_b 13.2042(19)
_cell_length_c 24.253(3)
_cell_measurement_reflns_used 3411
_cell_measurement_temperature 298(2)
_cell_measurement_theta_max 20.503
_cell_measurement_theta_min 2.497
_cell_volume 6419.2(14)
_computing_cell_refinement 'SAINT (Bruker, 1997)'
_computing_data_collection 'SMART (Bruker, 1997)'
_computing_data_reduction 'SAINT (Bruker, 1997)'
_computing_molecular_graphics 'SHELXTL (Sheldrick, 2008) and PLATON (Spek, 2009)'
_computing_publication_material 'SHELXTL (Sheldrick, 2008)'
_computing_structure_refinement 'SHELXL97 (Sheldrick, 2008)'
_computing_structure_solution 'SHELXS97 (Sheldrick, 2008)'
_diffrn_ambient_temperature 298(2)
_diffrn_measured_fraction_theta_full 0.999
_diffrn_measured_fraction_theta_max 0.999
_diffrn_measurement_device_type 'Bruker SMART CCD'
_diffrn_measurement_method '\f and \w'
_diffrn_radiation_monochromator graphite
_diffrn_radiation_source 'fine-focus sealed tube'
_diffrn_radiation_type MoK\a
_diffrn_radiation_wavelength 0.71073
_diffrn_reflns_av_R_equivalents 0.0922
_diffrn_reflns_av_sigmaI/netI 0.1055
_diffrn_reflns_limit_h_max 23
_diffrn_reflns_limit_h_min -19
_diffrn_reflns_limit_k_max 15
_diffrn_reflns_limit_k_min -15
_diffrn_reflns_limit_l_max 22
_diffrn_reflns_limit_l_min -28
_diffrn_reflns_number 25460
_diffrn_reflns_theta_full 25.01
_diffrn_reflns_theta_max 25.01
_diffrn_reflns_theta_min 1.68
_exptl_absorpt_coefficient_mu 0.089
_exptl_absorpt_correction_T_max 0.9636
_exptl_absorpt_correction_T_min 0.9577
_exptl_absorpt_correction_type multi-scan
_exptl_absorpt_process_details '(SADABS; Sheldrick, 1996)'
_exptl_crystal_colour 'light yellow'
_exptl_crystal_density_diffrn 1.247
_exptl_crystal_density_method 'not measured'
_exptl_crystal_description block
_exptl_crystal_F_000 2560
_exptl_crystal_size_max 0.49
_exptl_crystal_size_mid 0.48
_exptl_crystal_size_min 0.42
_refine_diff_density_max 0.211
_refine_diff_density_min -0.224
_refine_ls_extinction_method none
_refine_ls_goodness_of_fit_ref 1.120
_refine_ls_hydrogen_treatment constr
_refine_ls_matrix_type full
_refine_ls_number_parameters 405
_refine_ls_number_reflns 5654
_refine_ls_number_restraints 0
_refine_ls_restrained_S_all 1.120
_refine_ls_R_factor_all 0.1661
_refine_ls_R_factor_gt 0.0629
_refine_ls_shift/su_max 0.001
_refine_ls_shift/su_mean 0.000
_refine_ls_structure_factor_coef Fsqd
_refine_ls_weighting_details 'calc w=1/[\s^2^(Fo^2^)+11.5471P] where P=(Fo^2^+2Fc^2^)/3'
_refine_ls_weighting_scheme calc
_refine_ls_wR_factor_gt 0.1311
_refine_ls_wR_factor_ref 0.2061
_reflns_number_gt 2589
_reflns_number_total 5654
_reflns_threshold_expression I>2\s(I)
_cod_data_source_file lh2773.cif
_cod_data_source_block I
_cod_depositor_comments
;
The following automatic conversions were performed:
'_symmetry_cell_setting' value 'Orthorhombic' changed to 'orthorhombic'
according to '/home/saulius/struct/CIF-dictionaries/cif_core.dic'
dictionary named 'cif_core.dic' version 2.4.1 from 2010-06-29.

Automatic conversion script
Id: cif_fix_enum 1527 2010-12-29 10:47:43Z saulius 

The following automatic conversions were performed:

'_symmetry_cell_setting' value 'Orthorhombic' changed to
'orthorhombic' according to
/home/saulius/struct/CIF-dictionaries/cif_core.dic dictionary named
'cif_core.dic' version 2.4.1 from 2010-06-29.

Automatic conversion script
Id: cif_fix_values 1715 2011-07-08 13:25:40Z adriana 
;
_cod_database_code 2221424
_cod_database_fobs_code 2221424

loop_
_symmetry_equiv_pos_as_xyz
'x, y, z'
'-x+1/2, -y, z+1/2'
'-x, y+1/2, -z+1/2'
'x+1/2, -y+1/2, -z'
'-x, -y, -z'
'x-1/2, y, -z-1/2'
'x, -y-1/2, z-1/2'
'-x-1/2, y-1/2, z'

loop_
_atom_site_type_symbol
_atom_site_label
_atom_site_fract_x
_atom_site_fract_y
_atom_site_fract_z
_atom_site_U_iso_or_equiv
_atom_site_adp_type
_atom_site_calc_flag
_atom_site_refinement_flags
_atom_site_occupancy
_atom_site_disorder_assembly
_atom_site_disorder_group
N N1 0.09178(18) 0.5134(3) 0.75088(16) 0.0456(10) Uani d . 1 . .
N N2 0.16453(19) 1.0602(3) 0.98602(16) 0.0473(10) Uani d . 1 . .
O O1 0.18197(15) 0.3410(2) 0.65385(12) 0.0514(9) Uani d . 1 . .
O O2 0.21163(16) 0.1364(2) 0.67521(14) 0.0556(9) Uani d . 1 . .
O O3 0.20521(18) 0.0660(3) 0.77778(15) 0.0695(11) Uani d . 1 . .
O O4 0.03160(18) 0.9210(3) 0.71702(15) 0.0705(11) Uani d . 1 . .
H H4 -0.0089 0.9295 0.7151 0.106 Uiso calc R 1 . .
O O5 0.05416(18) 0.9042(3) 0.89798(14) 0.0650(10) Uani d . 1 . .
O O6 0.01757(18) 0.6985(3) 0.91633(14) 0.0644(10) Uani d . 1 . .
O O7 0.03635(17) 0.6176(2) 1.01429(15) 0.0601(10) Uani d . 1 . .
O O8 0.20925(18) 1.4749(3) 0.99430(17) 0.0764(12) Uani d . 1 . .
H H8 0.2482 1.4885 0.9871 0.115 Uiso calc R 1 . .
C C1 0.1457(2) 0.4734(4) 0.73373(18) 0.0447(12) Uani d . 1 . .
H H1 0.1741 0.5109 0.7114 0.054 Uiso calc R 1 . .
C C2 0.1638(2) 0.3693(4) 0.74853(18) 0.0397(11) Uani d . 1 . .
C C3 0.1825(2) 0.3028(4) 0.70673(18) 0.0394(11) Uani d . 1 . .
C C4 0.1949(2) 0.2018(4) 0.71691(19) 0.0456(12) Uani d . 1 . .
C C5 0.1922(2) 0.1671(4) 0.7710(2) 0.0484(13) Uani d . 1 . .
C C6 0.1770(2) 0.2326(4) 0.8130(2) 0.0564(14) Uani d . 1 . .
H H6 0.1768 0.2089 0.8492 0.068 Uiso calc R 1 . .
C C7 0.1621(2) 0.3331(4) 0.80274(19) 0.0498(13) Uani d . 1 . .
C C8 0.2416(3) 0.3325(5) 0.6226(2) 0.0737(17) Uani d . 1 . .
H H8A 0.2794 0.3402 0.6466 0.111 Uiso calc R 1 . .
H H8B 0.2425 0.3843 0.5949 0.111 Uiso calc R 1 . .
H H8C 0.2433 0.2672 0.6053 0.111 Uiso calc R 1 . .
C C9 0.1551(3) 0.0923(5) 0.6491(3) 0.0854(19) Uani d . 1 . .
H H9A 0.1323 0.0492 0.6748 0.128 Uiso calc R 1 . .
H H9B 0.1693 0.0531 0.6179 0.128 Uiso calc R 1 . .
H H9C 0.1255 0.1450 0.6370 0.128 Uiso calc R 1 . .
C C10 0.1876(4) 0.0206(5) 0.8287(3) 0.103(2) Uani d . 1 . .
H H10A 0.2147 0.0485 0.8576 0.155 Uiso calc R 1 . .
H H10B 0.1947 -0.0512 0.8266 0.155 Uiso calc R 1 . .
H H10C 0.1414 0.0339 0.8364 0.155 Uiso calc R 1 . .
C C11 0.1440(3) 0.4002(5) 0.8507(2) 0.0784(19) Uani d . 1 . .
H H11A 0.0965 0.4002 0.8556 0.118 Uiso calc R 1 . .
H H11B 0.1590 0.4680 0.8436 0.118 Uiso calc R 1 . .
H H11C 0.1650 0.3753 0.8836 0.118 Uiso calc R 1 . .
C C12 0.0783(2) 0.6174(4) 0.73988(19) 0.0427(12) Uani d . 1 . .
C C13 0.1269(2) 0.6905(4) 0.7358(2) 0.0564(14) Uani d . 1 . .
H H13 0.1716 0.6720 0.7382 0.068 Uiso calc R 1 . .
C C14 0.1104(3) 0.7909(4) 0.7282(2) 0.0598(15) Uani d . 1 . .
H H14 0.1441 0.8392 0.7259 0.072 Uiso calc R 1 . .
C C15 0.0449(3) 0.8208(4) 0.7239(2) 0.0525(13) Uani d . 1 . .
C C16 -0.0032(2) 0.7480(4) 0.7281(2) 0.0600(15) Uani d . 1 . .
H H16 -0.0479 0.7663 0.7253 0.072 Uiso calc R 1 . .
C C17 0.0131(2) 0.6478(4) 0.7362(2) 0.0565(14) Uani d . 1 . .
H H17 -0.0207 0.6000 0.7393 0.068 Uiso calc R 1 . .
C C18 0.1073(2) 1.0219(4) 0.97645(19) 0.0497(13) Uani d . 1 . .
H H18 0.0744 1.0626 0.9611 0.060 Uiso calc R 1 . .
C C19 0.0916(2) 0.9151(3) 0.98894(19) 0.0431(12) Uani d . 1 . .
C C20 0.0615(2) 0.8572(4) 0.94810(19) 0.0437(12) Uani d . 1 . .
C C21 0.0456(2) 0.7570(4) 0.9569(2) 0.0441(12) Uani d . 1 . .
C C22 0.0562(2) 0.7160(4) 1.0086(2) 0.0455(12) Uani d . 1 . .
C C23 0.0853(2) 0.7717(4) 1.0497(2) 0.0499(13) Uani d . 1 . .
H H23 0.0921 0.7426 1.0842 0.060 Uiso calc R 1 . .
C C24 0.1049(2) 0.8722(4) 1.0404(2) 0.0472(12) Uani d . 1 . .
C C25 -0.0055(3) 0.8951(6) 0.8685(3) 0.103(2) Uani d . 1 . .
H H25A -0.0030 0.8376 0.8444 0.154 Uiso calc R 1 . .
H H25B -0.0126 0.9553 0.8471 0.154 Uiso calc R 1 . .
H H25C -0.0419 0.8864 0.8938 0.154 Uiso calc R 1 . .
C C26 0.0659(3) 0.6435(5) 0.8855(3) 0.100(2) Uani d . 1 . .
H H26A 0.0944 0.6900 0.8663 0.150 Uiso calc R 1 . .
H H26B 0.0437 0.6005 0.8593 0.150 Uiso calc R 1 . .
H H26C 0.0921 0.6027 0.9100 0.150 Uiso calc R 1 . .
C C27 0.0461(3) 0.5706(4) 1.0661(2) 0.0809(19) Uani d . 1 . .
H H27A 0.0929 0.5695 1.0747 0.121 Uiso calc R 1 . .
H H27B 0.0294 0.5025 1.0648 0.121 Uiso calc R 1 . .
H H27C 0.0226 0.6079 1.0940 0.121 Uiso calc R 1 . .
C C28 0.1402(3) 0.9258(4) 1.0866(2) 0.0735(17) Uani d . 1 . .
H H28A 0.1876 0.9187 1.0820 0.110 Uiso calc R 1 . .
H H28B 0.1270 0.8966 1.1212 0.110 Uiso calc R 1 . .
H H28C 0.1286 0.9963 1.0861 0.110 Uiso calc R 1 . .
C C29 0.1736(2) 1.1670(3) 0.98294(18) 0.0427(12) Uani d . 1 . .
C C30 0.2359(2) 1.2045(4) 0.9702(2) 0.0481(13) Uani d . 1 . .
H H30 0.2698 1.1602 0.9601 0.058 Uiso calc R 1 . .
C C31 0.2483(2) 1.3071(4) 0.9724(2) 0.0507(13) Uani d . 1 . .
H H31 0.2901 1.3317 0.9625 0.061 Uiso calc R 1 . .
C C32 0.1995(2) 1.3735(4) 0.9891(2) 0.0481(12) Uani d . 1 . .
C C33 0.1365(2) 1.3370(4) 1.0002(2) 0.0570(14) Uani d . 1 . .
H H33 0.1025 1.3815 1.0096 0.068 Uiso calc R 1 . .
C C34 0.1242(2) 1.2354(4) 0.9973(2) 0.0526(13) Uani d . 1 . .
H H34 0.0816 1.2116 1.0052 0.063 Uiso calc R 1 . .

loop_
_atom_site_aniso_label
_atom_site_aniso_U_11
_atom_site_aniso_U_22
_atom_site_aniso_U_33
_atom_site_aniso_U_12
_atom_site_aniso_U_13
_atom_site_aniso_U_23
N1 0.043(2) 0.043(3) 0.051(2) 0.0044(19) -0.0004(19) -0.006(2)
N2 0.047(2) 0.040(3) 0.055(3) -0.0077(19) 0.004(2) -0.001(2)
O1 0.054(2) 0.058(2) 0.042(2) 0.0144(17) 0.0005(16) 0.0045(17)
O2 0.061(2) 0.049(2) 0.057(2) 0.0103(18) 0.0036(18) -0.0065(18)
O3 0.077(3) 0.059(3) 0.072(3) 0.017(2) 0.014(2) 0.020(2)
O4 0.068(2) 0.040(2) 0.103(3) 0.0017(18) 0.023(2) 0.006(2)
O5 0.073(3) 0.070(3) 0.052(2) -0.020(2) -0.0142(19) 0.0144(19)
O6 0.071(3) 0.064(3) 0.058(2) -0.011(2) -0.0055(19) -0.015(2)
O7 0.073(2) 0.038(2) 0.069(2) -0.0106(18) -0.0024(19) 0.0068(19)
O8 0.069(3) 0.038(2) 0.122(4) -0.0053(19) 0.000(2) -0.004(2)
C1 0.045(3) 0.047(3) 0.042(3) 0.005(2) -0.003(2) -0.002(2)
C2 0.035(2) 0.049(3) 0.036(3) 0.007(2) -0.002(2) 0.000(2)
C3 0.036(3) 0.045(3) 0.038(3) 0.005(2) -0.003(2) 0.002(2)
C4 0.042(3) 0.049(3) 0.046(3) 0.007(2) 0.004(2) -0.001(3)
C5 0.046(3) 0.045(3) 0.054(3) 0.015(2) 0.002(2) 0.010(3)
C6 0.057(3) 0.069(4) 0.043(3) 0.014(3) 0.003(2) 0.016(3)
C7 0.050(3) 0.061(4) 0.038(3) 0.013(3) -0.001(2) -0.003(3)
C8 0.067(4) 0.097(5) 0.057(3) 0.013(3) 0.016(3) 0.017(3)
C9 0.095(5) 0.078(5) 0.084(5) -0.012(4) -0.007(4) -0.029(4)
C10 0.140(6) 0.072(5) 0.098(5) 0.018(4) 0.027(5) 0.042(4)
C11 0.096(5) 0.096(5) 0.043(3) 0.034(4) -0.002(3) -0.006(3)
C12 0.040(3) 0.040(3) 0.048(3) 0.003(2) 0.003(2) -0.005(2)
C13 0.041(3) 0.050(4) 0.078(4) 0.002(3) 0.014(3) -0.007(3)
C14 0.051(3) 0.046(3) 0.082(4) -0.008(3) 0.017(3) -0.003(3)
C15 0.053(3) 0.039(3) 0.066(3) 0.003(3) 0.013(3) 0.001(3)
C16 0.043(3) 0.047(3) 0.091(4) 0.005(3) -0.001(3) 0.002(3)
C17 0.039(3) 0.041(3) 0.090(4) -0.001(2) -0.003(3) 0.000(3)
C18 0.051(3) 0.045(3) 0.054(3) -0.004(2) -0.002(2) 0.002(3)
C19 0.042(3) 0.036(3) 0.051(3) -0.003(2) 0.000(2) -0.004(2)
C20 0.044(3) 0.046(3) 0.041(3) -0.004(2) 0.001(2) 0.003(2)
C21 0.042(3) 0.042(3) 0.048(3) -0.009(2) -0.004(2) -0.007(3)
C22 0.043(3) 0.039(3) 0.054(3) -0.005(2) 0.004(2) -0.003(3)
C23 0.055(3) 0.048(3) 0.046(3) -0.004(3) -0.006(2) 0.003(3)
C24 0.052(3) 0.043(3) 0.046(3) -0.007(2) -0.005(2) -0.001(3)
C25 0.099(5) 0.119(6) 0.090(5) -0.004(4) -0.043(4) 0.030(5)
C26 0.126(6) 0.093(5) 0.082(5) -0.013(4) 0.028(4) -0.038(4)
C27 0.113(5) 0.049(4) 0.081(4) -0.013(3) -0.001(4) 0.019(3)
C28 0.108(5) 0.059(4) 0.054(3) -0.024(3) -0.015(3) -0.002(3)
C29 0.046(3) 0.038(3) 0.044(3) -0.005(2) 0.002(2) -0.002(2)
C30 0.043(3) 0.040(3) 0.061(3) -0.001(2) 0.003(2) -0.002(2)
C31 0.043(3) 0.045(3) 0.063(3) -0.010(2) 0.000(3) 0.003(3)
C32 0.051(3) 0.033(3) 0.060(3) -0.004(2) -0.007(3) 0.003(2)
C33 0.050(3) 0.043(3) 0.078(4) 0.003(3) 0.005(3) -0.004(3)
C34 0.041(3) 0.048(3) 0.068(4) -0.005(2) 0.006(2) -0.001(3)

loop_
_atom_type_symbol
_atom_type_description
_atom_type_scat_dispersion_real
_atom_type_scat_dispersion_imag
_atom_type_scat_source
C C 0.0033 0.0016 'International Tables Vol C Tables 4.2.6.8 and 6.1.1.4'
H H 0.0000 0.0000 'International Tables Vol C Tables 4.2.6.8 and 6.1.1.4'
N N 0.0061 0.0033 'International Tables Vol C Tables 4.2.6.8 and 6.1.1.4'
O O 0.0106 0.0060 'International Tables Vol C Tables 4.2.6.8 and 6.1.1.4'

loop_
_geom_angle_atom_site_label_1
_geom_angle_atom_site_label_2
_geom_angle_atom_site_label_3
_geom_angle_site_symmetry_1
_geom_angle_site_symmetry_3
_geom_angle
_geom_angle_publ_flag
C1 N1 C12 . . 120.0(4) ?
C18 N2 C29 . . 119.8(4) ?
C3 O1 C8 . . 117.5(4) ?
C4 O2 C9 . . 113.0(4) ?
C5 O3 C10 . . 118.0(4) ?
C15 O4 H4 . . 109.5 ?
C20 O5 C25 . . 120.4(4) ?
C21 O6 C26 . . 112.7(4) ?
C22 O7 C27 . . 117.8(4) ?
C32 O8 H8 . . 109.5 ?
N1 C1 C2 . . 121.3(4) ?
N1 C1 H1 . . 119.4 ?
C2 C1 H1 . . 119.4 ?
C3 C2 C7 . . 118.4(4) ?
C3 C2 C1 . . 118.6(4) ?
C7 C2 C1 . . 123.0(4) ?
O1 C3 C4 . . 121.4(4) ?
O1 C3 C2 . . 116.4(4) ?
C4 C3 C2 . . 121.9(4) ?
O2 C4 C3 . . 121.4(4) ?
O2 C4 C5 . . 119.9(4) ?
C3 C4 C5 . . 118.7(4) ?
O3 C5 C6 . . 124.5(5) ?
O3 C5 C4 . . 115.3(5) ?
C6 C5 C4 . . 120.3(5) ?
C5 C6 C7 . . 121.2(5) ?
C5 C6 H6 . . 119.4 ?
C7 C6 H6 . . 119.4 ?
C6 C7 C2 . . 119.5(4) ?
C6 C7 C11 . . 118.5(5) ?
C2 C7 C11 . . 122.0(5) ?
O1 C8 H8A . . 109.5 ?
O1 C8 H8B . . 109.5 ?
H8A C8 H8B . . 109.5 ?
O1 C8 H8C . . 109.5 ?
H8A C8 H8C . . 109.5 ?
H8B C8 H8C . . 109.5 ?
O2 C9 H9A . . 109.5 ?
O2 C9 H9B . . 109.5 ?
H9A C9 H9B . . 109.5 ?
O2 C9 H9C . . 109.5 ?
H9A C9 H9C . . 109.5 ?
H9B C9 H9C . . 109.5 ?
O3 C10 H10A . . 109.5 ?
O3 C10 H10B . . 109.5 ?
H10A C10 H10B . . 109.5 ?
O3 C10 H10C . . 109.5 ?
H10A C10 H10C . . 109.5 ?
H10B C10 H10C . . 109.5 ?
C7 C11 H11A . . 109.5 ?
C7 C11 H11B . . 109.5 ?
H11A C11 H11B . . 109.5 ?
C7 C11 H11C . . 109.5 ?
H11A C11 H11C . . 109.5 ?
H11B C11 H11C . . 109.5 ?
C17 C12 C13 . . 117.7(5) ?
C17 C12 N1 . . 118.4(4) ?
C13 C12 N1 . . 123.8(4) ?
C12 C13 C14 . . 121.0(5) ?
C12 C13 H13 . . 119.5 ?
C14 C13 H13 . . 119.5 ?
C15 C14 C13 . . 121.0(5) ?
C15 C14 H14 . . 119.5 ?
C13 C14 H14 . . 119.5 ?
O4 C15 C16 . . 123.8(5) ?
O4 C15 C14 . . 118.4(5) ?
C16 C15 C14 . . 117.8(5) ?
C15 C16 C17 . . 121.2(5) ?
C15 C16 H16 . . 119.4 ?
C17 C16 H16 . . 119.4 ?
C12 C17 C16 . . 121.2(5) ?
C12 C17 H17 . . 119.4 ?
C16 C17 H17 . . 119.4 ?
N2 C18 C19 . . 122.2(5) ?
N2 C18 H18 . . 118.9 ?
C19 C18 H18 . . 118.9 ?
C20 C19 C24 . . 119.8(4) ?
C20 C19 C18 . . 118.2(4) ?
C24 C19 C18 . . 122.0(4) ?
O5 C20 C21 . . 123.2(4) ?
O5 C20 C19 . . 115.4(4) ?
C21 C20 C19 . . 121.2(4) ?
O6 C21 C20 . . 121.6(4) ?
O6 C21 C22 . . 119.7(4) ?
C20 C21 C22 . . 118.7(4) ?
O7 C22 C23 . . 124.2(5) ?
O7 C22 C21 . . 114.7(4) ?
C23 C22 C21 . . 121.1(4) ?
C22 C23 C24 . . 120.7(5) ?
C22 C23 H23 . . 119.7 ?
C24 C23 H23 . . 119.7 ?
C19 C24 C23 . . 118.3(4) ?
C19 C24 C28 . . 124.4(4) ?
C23 C24 C28 . . 117.2(4) ?
O5 C25 H25A . . 109.5 ?
O5 C25 H25B . . 109.5 ?
H25A C25 H25B . . 109.5 ?
O5 C25 H25C . . 109.5 ?
H25A C25 H25C . . 109.5 ?
H25B C25 H25C . . 109.5 ?
O6 C26 H26A . . 109.5 ?
O6 C26 H26B . . 109.5 ?
H26A C26 H26B . . 109.5 ?
O6 C26 H26C . . 109.5 ?
H26A C26 H26C . . 109.5 ?
H26B C26 H26C . . 109.5 ?
O7 C27 H27A . . 109.5 ?
O7 C27 H27B . . 109.5 ?
H27A C27 H27B . . 109.5 ?
O7 C27 H27C . . 109.5 ?
H27A C27 H27C . . 109.5 ?
H27B C27 H27C . . 109.5 ?
C24 C28 H28A . . 109.5 ?
C24 C28 H28B . . 109.5 ?
H28A C28 H28B . . 109.5 ?
C24 C28 H28C . . 109.5 ?
H28A C28 H28C . . 109.5 ?
H28B C28 H28C . . 109.5 ?
C30 C29 C34 . . 118.0(4) ?
C30 C29 N2 . . 118.9(4) ?
C34 C29 N2 . . 122.8(4) ?
C31 C30 C29 . . 120.6(5) ?
C31 C30 H30 . . 119.7 ?
C29 C30 H30 . . 119.7 ?
C32 C31 C30 . . 120.5(5) ?
C32 C31 H31 . . 119.7 ?
C30 C31 H31 . . 119.7 ?
O8 C32 C31 . . 123.5(5) ?
O8 C32 C33 . . 117.3(5) ?
C31 C32 C33 . . 119.2(5) ?
C34 C33 C32 . . 120.0(5) ?
C34 C33 H33 . . 120.0 ?
C32 C33 H33 . . 120.0 ?
C33 C34 C29 . . 121.6(5) ?
C33 C34 H34 . . 119.2 ?
C29 C34 H34 . . 119.2 ?

loop_
_geom_bond_atom_site_label_1
_geom_bond_atom_site_label_2
_geom_bond_site_symmetry_2
_geom_bond_distance
_geom_bond_publ_flag
N1 C1 . 1.272(5) ?
N1 C12 . 1.426(6) ?
N2 C18 . 1.274(5) ?
N2 C29 . 1.424(6) ?
O1 C3 . 1.378(5) ?
O1 C8 . 1.420(5) ?
O2 C4 . 1.371(5) ?
O2 C9 . 1.423(6) ?
O3 C5 . 1.371(6) ?
O3 C10 . 1.417(6) ?
O4 C15 . 1.360(5) ?
O4 H4 . 0.8200 ?
O5 C20 . 1.373(5) ?
O5 C25 . 1.398(6) ?
O6 C21 . 1.371(5) ?
O6 C26 . 1.424(6) ?
O7 C22 . 1.367(5) ?
O7 C27 . 1.415(6) ?
O8 C32 . 1.360(5) ?
O8 H8 . 0.8200 ?
C1 C2 . 1.466(6) ?
C1 H1 . 0.9300 ?
C2 C3 . 1.392(6) ?
C2 C7 . 1.399(6) ?
C3 C4 . 1.380(6) ?
C4 C5 . 1.389(6) ?
C5 C6 . 1.371(7) ?
C6 C7 . 1.383(7) ?
C6 H6 . 0.9300 ?
C7 C11 . 1.507(7) ?
C8 H8A . 0.9600 ?
C8 H8B . 0.9600 ?
C8 H8C . 0.9600 ?
C9 H9A . 0.9600 ?
C9 H9B . 0.9600 ?
C9 H9C . 0.9600 ?
C10 H10A . 0.9600 ?
C10 H10B . 0.9600 ?
C10 H10C . 0.9600 ?
C11 H11A . 0.9600 ?
C11 H11B . 0.9600 ?
C11 H11C . 0.9600 ?
C12 C17 . 1.370(6) ?
C12 C13 . 1.375(6) ?
C13 C14 . 1.379(7) ?
C13 H13 . 0.9300 ?
C14 C15 . 1.375(7) ?
C14 H14 . 0.9300 ?
C15 C16 . 1.366(6) ?
C16 C17 . 1.376(7) ?
C16 H16 . 0.9300 ?
C17 H17 . 0.9300 ?
C18 C19 . 1.477(6) ?
C18 H18 . 0.9300 ?
C19 C20 . 1.390(6) ?
C19 C24 . 1.396(6) ?
C20 C21 . 1.378(6) ?
C21 C22 . 1.382(6) ?
C22 C23 . 1.368(6) ?
C23 C24 . 1.403(6) ?
C23 H23 . 0.9300 ?
C24 C28 . 1.503(6) ?
C25 H25A . 0.9600 ?
C25 H25B . 0.9600 ?
C25 H25C . 0.9600 ?
C26 H26A . 0.9600 ?
C26 H26B . 0.9600 ?
C26 H26C . 0.9600 ?
C27 H27A . 0.9600 ?
C27 H27B . 0.9600 ?
C27 H27C . 0.9600 ?
C28 H28A . 0.9600 ?
C28 H28B . 0.9600 ?
C28 H28C . 0.9600 ?
C29 C30 . 1.379(6) ?
C29 C34 . 1.385(6) ?
C30 C31 . 1.379(6) ?
C30 H30 . 0.9300 ?
C31 C32 . 1.375(6) ?
C31 H31 . 0.9300 ?
C32 C33 . 1.377(6) ?
C33 C34 . 1.367(7) ?
C33 H33 . 0.9300 ?
C34 H34 . 0.9300 ?

loop_
_geom_hbond_atom_site_label_D
_geom_hbond_atom_site_label_H
_geom_hbond_atom_site_label_A
_geom_hbond_site_symmetry_A
_geom_hbond_distance_DH
_geom_hbond_distance_HA
_geom_hbond_distance_DA
_geom_hbond_angle_DHA
_geom_hbond_publ_flag
O4 H4 N1 3_556 0.82 2.16 2.866(5) 144 yes
O8 H8 N2 8_665 0.82 1.99 2.777(5) 161 yes

loop_
_geom_torsion_atom_site_label_1
_geom_torsion_atom_site_label_2
_geom_torsion_atom_site_label_3
_geom_torsion_atom_site_label_4
_geom_torsion_site_symmetry_1
_geom_torsion_site_symmetry_2
_geom_torsion_site_symmetry_3
_geom_torsion_site_symmetry_4
_geom_torsion
_geom_torsion_publ_flag
C12 N1 C1 C2 . . . . 174.5(4) ?
N1 C1 C2 C3 . . . . 129.8(5) ?
N1 C1 C2 C7 . . . . -49.3(7) ?
C8 O1 C3 C4 . . . . -60.4(6) ?
C8 O1 C3 C2 . . . . 125.4(5) ?
C7 C2 C3 O1 . . . . 178.6(4) ?
C1 C2 C3 O1 . . . . -0.5(6) ?
C7 C2 C3 C4 . . . . 4.4(7) ?
C1 C2 C3 C4 . . . . -174.6(4) ?
C9 O2 C4 C3 . . . . -87.7(6) ?
C9 O2 C4 C5 . . . . 94.2(5) ?
O1 C3 C4 O2 . . . . 4.4(7) ?
C2 C3 C4 O2 . . . . 178.2(4) ?
O1 C3 C4 C5 . . . . -177.5(4) ?
C2 C3 C4 C5 . . . . -3.6(7) ?
C10 O3 C5 C6 . . . . 15.0(8) ?
C10 O3 C5 C4 . . . . -164.8(5) ?
O2 C4 C5 O3 . . . . -1.7(6) ?
C3 C4 C5 O3 . . . . -179.9(4) ?
O2 C4 C5 C6 . . . . 178.5(4) ?
C3 C4 C5 C6 . . . . 0.3(7) ?
O3 C5 C6 C7 . . . . -177.7(5) ?
C4 C5 C6 C7 . . . . 2.1(8) ?
C5 C6 C7 C2 . . . . -1.2(7) ?
C5 C6 C7 C11 . . . . 178.3(5) ?
C3 C2 C7 C6 . . . . -2.0(7) ?
C1 C2 C7 C6 . . . . 177.0(4) ?
C3 C2 C7 C11 . . . . 178.6(4) ?
C1 C2 C7 C11 . . . . -2.4(7) ?
C1 N1 C12 C17 . . . . 152.0(5) ?
C1 N1 C12 C13 . . . . -31.9(7) ?
C17 C12 C13 C14 . . . . -0.1(8) ?
N1 C12 C13 C14 . . . . -176.3(5) ?
C12 C13 C14 C15 . . . . -0.6(8) ?
C13 C14 C15 O4 . . . . 179.3(5) ?
C13 C14 C15 C16 . . . . 0.7(8) ?
O4 C15 C16 C17 . . . . -178.6(5) ?
C14 C15 C16 C17 . . . . 0.0(8) ?
C13 C12 C17 C16 . . . . 0.8(8) ?
N1 C12 C17 C16 . . . . 177.2(5) ?
C15 C16 C17 C12 . . . . -0.7(9) ?
C29 N2 C18 C19 . . . . -168.3(4) ?
N2 C18 C19 C20 . . . . -130.8(5) ?
N2 C18 C19 C24 . . . . 50.4(7) ?
C25 O5 C20 C21 . . . . 48.7(7) ?
C25 O5 C20 C19 . . . . -136.6(5) ?
C24 C19 C20 O5 . . . . -176.1(4) ?
C18 C19 C20 O5 . . . . 5.0(6) ?
C24 C19 C20 C21 . . . . -1.4(7) ?
C18 C19 C20 C21 . . . . 179.8(4) ?
C26 O6 C21 C20 . . . . 93.7(6) ?
C26 O6 C21 C22 . . . . -88.7(6) ?
O5 C20 C21 O6 . . . . -3.8(7) ?
C19 C20 C21 O6 . . . . -178.2(4) ?
O5 C20 C21 C22 . . . . 178.5(4) ?
C19 C20 C21 C22 . . . . 4.1(7) ?
C27 O7 C22 C23 . . . . 0.4(7) ?
C27 O7 C22 C21 . . . . 179.6(4) ?
O6 C21 C22 O7 . . . . -0.5(6) ?
C20 C21 C22 O7 . . . . 177.2(4) ?
O6 C21 C22 C23 . . . . 178.7(4) ?
C20 C21 C22 C23 . . . . -3.5(7) ?
O7 C22 C23 C24 . . . . 179.3(4) ?
C21 C22 C23 C24 . . . . 0.1(7) ?
C20 C19 C24 C23 . . . . -2.0(7) ?
C18 C19 C24 C23 . . . . 176.8(4) ?
C20 C19 C24 C28 . . . . 176.9(5) ?
C18 C19 C24 C28 . . . . -4.3(8) ?
C22 C23 C24 C19 . . . . 2.7(7) ?
C22 C23 C24 C28 . . . . -176.4(5) ?
C18 N2 C29 C30 . . . . -153.0(5) ?
C18 N2 C29 C34 . . . . 33.4(7) ?
C34 C29 C30 C31 . . . . 0.6(7) ?
N2 C29 C30 C31 . . . . -173.3(4) ?
C29 C30 C31 C32 . . . . 2.2(8) ?
C30 C31 C32 O8 . . . . 177.2(5) ?
C30 C31 C32 C33 . . . . -4.2(8) ?
O8 C32 C33 C34 . . . . -178.0(5) ?
C31 C32 C33 C34 . . . . 3.4(8) ?
C32 C33 C34 C29 . . . . -0.5(8) ?
C30 C29 C34 C33 . . . . -1.5(7) ?
N2 C29 C34 C33 . . . . 172.2(5) ?
